data_4335847
loop_
_publ_author_name
'Yoshiaki Shuku'
'Rie Suizu'
'Alex Domingo'
'Carmen J. Calzado'
'Vincent Robert'
'Kunio Awaga'

_publ_contact_author_address
;Research Centre for Material Science
Nagoya University
Furo-cho
Chikusa
Nagoya
Japan
464-8602
;
_publ_contact_author_email awaga@mbox.chem.nagoya-u.ac.jp
_publ_contact_author_fax (+81)52-789-2484
_publ_contact_author_name 'Professor Kunio Awaga'
_publ_contact_author_phone (+81)52-789-2487
_publ_section_title
;
 Multidimensional Network Structures and Versatile Magnetic Properties of
 Intermolecular Compounds of a Radical-Anion Ligand,
 [1,2,5]Thiadiazolo[3,4-f][1,10]phenanthroline 1,1-Dioxide
;
_journal_name_full 'Inorganic Chemistry'
_journal_page_first 9921
_journal_page_last 9930
_journal_paper_doi 10.1021/ic401078z
_journal_volume 52
_journal_year 2013
_chemical_formula_moiety 'C24 H12 N8 O4 Rb S2 '
_chemical_formula_sum 'C24 H12 N8 O4 Rb S2'
_chemical_formula_weight 626.00
_space_group_IT_number 14
_symmetry_cell_setting monoclinic
_symmetry_Int_Tables_number 14
_symmetry_space_group_name_Hall '-P 2yn'
_symmetry_space_group_name_H-M 'P 1 21/n 1'
_cell_angle_alpha 90.0000
_cell_angle_beta 111.173(2)
_cell_angle_gamma 90.0000
_cell_formula_units_Z 4
_cell_length_a 9.8300(17)
_cell_length_b 19.415(3)
_cell_length_c 13.021(2)
_cell_measurement_reflns_used 5487
_cell_measurement_temperature 173.1
_cell_measurement_theta_max 27.5
_cell_measurement_theta_min 3.1
_cell_volume 2317.3(6)
_computing_cell_refinement CrystalClear
_computing_data_collection CrystalClear
_computing_data_reduction CrystalStructure
_computing_publication_material 'CrystalStructure 3.8'
_computing_structure_refinement SHELXL
_computing_structure_solution SIR97
_diffrn_detector_area_resol_mean 7.31
_diffrn_measured_fraction_theta_full 0.996
_diffrn_measured_fraction_theta_max 0.996
_diffrn_measurement_device_type 'Rigaku Saturn'
_diffrn_measurement_method \w
_diffrn_radiation_type 'Mo K\a'
_diffrn_radiation_wavelength 0.71070
_diffrn_reflns_av_R_equivalents 0.048
_diffrn_reflns_limit_h_max 12
_diffrn_reflns_limit_h_min -12
_diffrn_reflns_limit_k_max 25
_diffrn_reflns_limit_k_min -25
_diffrn_reflns_limit_l_max 16
_diffrn_reflns_limit_l_min -13
_diffrn_reflns_number 18570
_diffrn_reflns_theta_full 27.49
_diffrn_reflns_theta_max 27.49
_exptl_absorpt_coefficient_mu 2.367
_exptl_absorpt_correction_T_max 0.977
_exptl_absorpt_correction_T_min 0.858
_exptl_absorpt_correction_type multi-scan
_exptl_absorpt_process_details 'Jacobson, R. (1998) Private communication'
_exptl_crystal_colour black
_exptl_crystal_density_diffrn 1.794
_exptl_crystal_description block
_exptl_crystal_F_000 1252.00
_exptl_crystal_size_max 0.10
_exptl_crystal_size_mid 0.10
_exptl_crystal_size_min 0.01
_refine_diff_density_max 1.18
_refine_diff_density_min -0.68
_refine_ls_extinction_method none
_refine_ls_goodness_of_fit_ref 1.090
_refine_ls_hydrogen_treatment refall
_refine_ls_number_parameters 353
_refine_ls_number_reflns 5296
_refine_ls_R_factor_gt 0.0544
_refine_ls_shift/su_max 0.0000
_refine_ls_structure_factor_coef Fsqd
_refine_ls_weighting_details 'w = 1/[\s^2^(Fo^2^)+(0.0665P)^2^+2.8648P] where P=(Fo^2^+2Fc^2^)/3'
_refine_ls_weighting_scheme calc
_refine_ls_wR_factor_ref 0.1399
_reflns_number_gt 4488
_reflns_number_total 5296
_reflns_threshold_expression F^2^>2.0\s(F^2^)
_cod_data_source_file ic401078z_si_002_03.cif
_cod_data_source_block '__Rb(tdapO2)2'
_cod_original_cell_volume 2317.3(7)
_cod_original_formula_sum 'C24 H12 N8 O4 Rb S2 '
_cod_database_code 4335847

loop_
_symmetry_equiv_pos_site_id
_symmetry_equiv_pos_as_xyz
1 +X,+Y,+Z
2 1/2-X,1/2+Y,1/2-Z
3 -X,-Y,-Z
4 1/2+X,1/2-Y,1/2+Z

loop_
_atom_site_label
_atom_site_type_symbol
_atom_site_fract_x
_atom_site_fract_y
_atom_site_fract_z
_atom_site_U_iso_or_equiv
_atom_site_adp_type
_atom_site_occupancy
_atom_site_symmetry_multiplicity
_atom_site_calc_flag
_atom_site_refinement_flags
Rb(1) Rb 0.59417(4) 0.221662(19) 0.31000(3) 0.03389(14) Uani 1.00 1 d .
S(1) S -0.08727(9) 0.15284(4) 0.57033(7) 0.0253(2) Uani 1.00 1 d .
S(2) S 0.27716(10) 0.12849(5) 0.05863(8) 0.0323(2) Uani 1.00 1 d .
O(1) O -0.0488(2) 0.15058(14) 0.68823(19) 0.0326(5) Uani 1.00 1 d .
O(2) O -0.2400(2) 0.14175(14) 0.5080(2) 0.0323(5) Uani 1.00 1 d .
O(3) O 0.2348(3) 0.12737(16) -0.0583(2) 0.0446(7) Uani 1.00 1 d .
O(4) O 0.4256(2) 0.11492(16) 0.1250(2) 0.0421(6) Uani 1.00 1 d .
N(1) N 0.3537(3) 0.26839(16) 0.3879(2) 0.0274(6) Uani 1.00 1 d .
N(2) N -0.0288(3) 0.22609(15) 0.5351(2) 0.0264(6) Uani 1.00 1 d .
N(3) N 0.0116(3) 0.09628(15) 0.5323(2) 0.0269(6) Uani 1.00 1 d .
N(4) N 0.3807(3) 0.12920(16) 0.3689(2) 0.0301(6) Uani 1.00 1 d .
N(5) N -0.1929(3) 0.12006(16) 0.2600(2) 0.0298(6) Uani 1.00 1 d .
N(6) N 0.1681(3) 0.07423(17) 0.0961(2) 0.0329(6) Uani 1.00 1 d .
N(7) N 0.2223(3) 0.20381(17) 0.0944(2) 0.0295(6) Uani 1.00 1 d .
N(8) N -0.1567(3) 0.25661(16) 0.2361(2) 0.0266(6) Uani 1.00 1 d .
C(1) C 0.2656(3) 0.22725(17) 0.4196(2) 0.0224(6) Uani 1.00 1 d .
C(2) C 0.3401(3) 0.3364(2) 0.3954(2) 0.0307(7) Uani 1.00 1 d .
C(3) C 0.2406(3) 0.3675(2) 0.4343(2) 0.0298(7) Uani 1.00 1 d .
C(4) C 0.1501(3) 0.32628(19) 0.4677(2) 0.0284(7) Uani 1.00 1 d .
C(5) C 0.1609(3) 0.25423(17) 0.4602(2) 0.0217(6) Uani 1.00 1 d .
C(6) C 0.0727(3) 0.20730(18) 0.4953(2) 0.0228(6) Uani 1.00 1 d .
C(7) C 0.0936(3) 0.13409(18) 0.4927(2) 0.0244(6) Uani 1.00 1 d .
C(8) C 0.1985(3) 0.10670(18) 0.4495(2) 0.0239(6) Uani 1.00 1 d .
C(9) C 0.2193(3) 0.03539(19) 0.4439(2) 0.0291(7) Uani 1.00 1 d .
C(10) C 0.3211(4) 0.0123(2) 0.4013(3) 0.0358(8) Uani 1.00 1 d .
C(11) C 0.3966(4) 0.0612(2) 0.3643(3) 0.0369(8) Uani 1.00 1 d .
C(12) C 0.2820(3) 0.15236(18) 0.4116(2) 0.0240(6) Uani 1.00 1 d .
C(13) C -0.0943(3) 0.13845(18) 0.2156(2) 0.0231(6) Uani 1.00 1 d .
C(14) C -0.2135(4) 0.0533(2) 0.2701(3) 0.0377(8) Uani 1.00 1 d .
C(15) C -0.1422(4) 0.0007(2) 0.2364(3) 0.0380(8) Uani 1.00 1 d .
C(16) C -0.0432(4) 0.0193(2) 0.1893(3) 0.0330(7) Uani 1.00 1 d .
C(17) C -0.0165(3) 0.08895(18) 0.1797(2) 0.0240(6) Uani 1.00 1 d .
C(18) C 0.0917(3) 0.11258(18) 0.1352(2) 0.0264(6) Uani 1.00 1 d .
C(19) C 0.1207(3) 0.18833(19) 0.1320(2) 0.0258(6) Uani 1.00 1 d .
C(20) C 0.0352(3) 0.23787(18) 0.1661(2) 0.0226(6) Uani 1.00 1 d .
C(21) C 0.0516(3) 0.30847(19) 0.1568(2) 0.0268(7) Uani 1.00 1 d .
C(22) C -0.0352(3) 0.35231(19) 0.1888(2) 0.0291(7) Uani 1.00 1 d .
C(23) C -0.1382(3) 0.32379(19) 0.2275(2) 0.0295(7) Uani 1.00 1 d .
C(24) C -0.0716(3) 0.21336(18) 0.2057(2) 0.0224(6) Uani 1.00 1 d .
H(1) H 0.4020 0.3653 0.3728 0.037 Uiso 1.00 1 c R
H(2) H 0.2351 0.4163 0.4378 0.036 Uiso 1.00 1 c R
H(3) H 0.0817 0.3461 0.4952 0.034 Uiso 1.00 1 c R
H(4) H 0.1645 0.0037 0.4689 0.035 Uiso 1.00 1 c R
H(5) H 0.3391 -0.0355 0.3973 0.043 Uiso 1.00 1 c R
H(6) H 0.4645 0.0449 0.3334 0.044 Uiso 1.00 1 c R
H(7) H -0.2819 0.0402 0.3027 0.045 Uiso 1.00 1 c R
H(8) H -0.1615 -0.0464 0.2458 0.046 Uiso 1.00 1 c R
H(9) H 0.0062 -0.0148 0.1637 0.040 Uiso 1.00 1 c R
H(10) H 0.1215 0.3260 0.1287 0.032 Uiso 1.00 1 c R
H(11) H -0.0255 0.4008 0.1848 0.035 Uiso 1.00 1 c R
H(12) H -0.1987 0.3543 0.2489 0.035 Uiso 1.00 1 c R

loop_
_atom_site_aniso_label
_atom_site_aniso_U_11
_atom_site_aniso_U_22
_atom_site_aniso_U_33
_atom_site_aniso_U_12
_atom_site_aniso_U_13
_atom_site_aniso_U_23
Rb(1) 0.0285(2) 0.0397(2) 0.0419(2) 0.00444(14) 0.02292(16) 0.00858(15)
S(1) 0.0235(4) 0.0315(4) 0.0251(4) -0.0024(3) 0.0141(3) -0.0012(3)
S(2) 0.0272(4) 0.0423(5) 0.0332(4) 0.0010(3) 0.0178(3) -0.0048(3)
O(1) 0.0381(14) 0.0397(14) 0.0241(12) -0.0024(11) 0.0162(10) -0.0022(10)
O(2) 0.0224(12) 0.0407(14) 0.0366(13) -0.0041(10) 0.0141(10) -0.0021(11)
O(3) 0.0442(16) 0.0626(19) 0.0338(14) -0.0003(14) 0.0222(12) -0.0091(13)
O(4) 0.0260(13) 0.0560(18) 0.0496(16) 0.0076(12) 0.0201(12) 0.0025(13)
N(1) 0.0201(13) 0.0398(16) 0.0233(13) -0.0055(11) 0.0090(11) 0.0029(11)
N(2) 0.0244(14) 0.0317(15) 0.0272(14) -0.0002(11) 0.0143(11) 0.0015(11)
N(3) 0.0251(14) 0.0307(15) 0.0278(14) -0.0031(11) 0.0130(11) -0.0004(11)
N(4) 0.0223(14) 0.0408(17) 0.0317(15) 0.0021(12) 0.0153(12) 0.0035(12)
N(5) 0.0263(14) 0.0367(16) 0.0296(15) -0.0020(12) 0.0139(12) 0.0027(12)
N(6) 0.0292(15) 0.0388(17) 0.0350(16) 0.0022(13) 0.0167(13) -0.0043(13)
N(7) 0.0202(14) 0.0423(17) 0.0295(15) -0.0000(12) 0.0129(11) -0.0046(12)
N(8) 0.0223(14) 0.0355(15) 0.0227(13) 0.0009(12) 0.0087(11) -0.0008(11)
C(1) 0.0158(14) 0.0359(18) 0.0149(13) -0.0021(12) 0.0047(11) 0.0046(12)
C(2) 0.0260(17) 0.039(2) 0.0274(17) -0.0078(15) 0.0103(14) 0.0026(14)
C(3) 0.0276(17) 0.0349(19) 0.0244(16) -0.0025(14) 0.0064(13) -0.0001(13)
C(4) 0.0254(16) 0.0381(19) 0.0229(16) -0.0023(14) 0.0101(13) -0.0004(13)
C(5) 0.0179(14) 0.0287(16) 0.0172(13) -0.0025(12) 0.0049(11) 0.0000(12)
C(6) 0.0204(15) 0.0325(16) 0.0170(14) -0.0012(13) 0.0084(12) -0.0004(12)
C(7) 0.0198(15) 0.0320(17) 0.0205(15) -0.0046(13) 0.0064(12) -0.0006(12)
C(8) 0.0163(14) 0.0342(17) 0.0196(14) -0.0026(12) 0.0045(11) -0.0017(12)
C(9) 0.0232(16) 0.0361(18) 0.0296(17) -0.0026(14) 0.0114(13) -0.0011(14)
C(10) 0.0340(19) 0.036(2) 0.044(2) 0.0054(16) 0.0210(17) 0.0016(16)
C(11) 0.0309(19) 0.043(2) 0.045(2) 0.0098(16) 0.0235(17) 0.0054(17)
C(12) 0.0185(15) 0.0343(17) 0.0188(14) 0.0007(12) 0.0063(11) 0.0023(12)
C(13) 0.0184(14) 0.0317(17) 0.0181(14) -0.0001(12) 0.0053(11) 0.0011(12)
C(14) 0.037(2) 0.041(2) 0.040(2) -0.0066(16) 0.0193(17) 0.0055(16)
C(15) 0.041(2) 0.0314(19) 0.044(2) -0.0075(16) 0.0185(18) 0.0041(16)
C(16) 0.0350(19) 0.0314(18) 0.0330(18) -0.0009(15) 0.0126(15) -0.0023(14)
C(17) 0.0200(15) 0.0299(17) 0.0207(15) -0.0002(12) 0.0056(12) 0.0005(12)
C(18) 0.0239(16) 0.0311(17) 0.0238(15) 0.0015(13) 0.0082(13) -0.0002(13)
C(19) 0.0216(15) 0.0348(18) 0.0216(15) -0.0017(13) 0.0087(12) 0.0002(13)
C(20) 0.0175(15) 0.0321(17) 0.0171(14) -0.0008(12) 0.0048(11) -0.0010(12)
C(21) 0.0234(16) 0.0340(18) 0.0240(16) -0.0018(13) 0.0096(13) 0.0005(13)
C(22) 0.0299(17) 0.0276(16) 0.0278(17) 0.0029(14) 0.0080(14) 0.0011(13)
C(23) 0.0272(17) 0.0349(19) 0.0262(16) 0.0016(14) 0.0095(13) -0.0040(14)
C(24) 0.0195(15) 0.0321(17) 0.0156(14) -0.0008(12) 0.0064(11) -0.0008(11)

loop_
_atom_type_symbol
_atom_type_description
_atom_type_scat_dispersion_real
_atom_type_scat_dispersion_imag
_atom_type_scat_source
C C 0.003 0.002
;
International Tables for Crystallography
(1992, Vol. C, Tables 4.2.6.8 and 6.1.1.4)
;
H H 0.000 0.000
;
International Tables for Crystallography
(1992, Vol. C, Table 6.1.1.4)
;
N N 0.006 0.003
;
International Tables for Crystallography
(1992, Vol. C, Tables 4.2.6.8 and 6.1.1.4)
;
O O 0.011 0.006
;
International Tables for Crystallography
(1992, Vol. C, Tables 4.2.6.8 and 6.1.1.4)
;
S S 0.125 0.123
;
International Tables for Crystallography
(1992, Vol. C, Tables 4.2.6.8 and 6.1.1.4)
;
Rb Rb -0.939 2.968
;
International Tables for Crystallography
(1992, Vol. C, Tables 4.2.6.8 and 6.1.1.4)
;

loop_
_geom_angle_atom_site_label_1
_geom_angle_atom_site_label_2
_geom_angle_atom_site_label_3
_geom_angle
_geom_angle_publ_flag
_geom_angle_site_symmetry_1
_geom_angle_site_symmetry_3
O(1) Rb(1) O(2) 154.43(7) yes 4_554 1_655
O(1) Rb(1) O(3) 65.48(6) yes 4_554 4_555
O(1) Rb(1) O(4) 97.05(6) yes 4_554 .
O(1) Rb(1) N(1) 69.93(8) yes 4_554 .
O(1) Rb(1) N(2) 45.26(7) yes 4_554 4_554
O(1) Rb(1) N(4) 112.57(7) yes 4_554 .
O(1) Rb(1) N(5) 129.38(8) yes 4_554 1_655
O(1) Rb(1) N(8) 85.69(8) yes 4_554 1_655
O(2) Rb(1) O(3) 90.97(6) yes 1_655 4_555
O(2) Rb(1) O(4) 107.11(7) yes 1_655 .
O(2) Rb(1) N(1) 96.70(7) yes 1_655 .
O(2) Rb(1) N(2) 158.15(8) yes 1_655 4_554
O(2) Rb(1) N(4) 71.62(7) yes 1_655 .
O(2) Rb(1) N(5) 69.37(8) yes 1_655 1_655
O(2) Rb(1) N(8) 98.12(7) yes 1_655 1_655
O(3) Rb(1) O(4) 161.78(7) yes 4_555 .
O(3) Rb(1) N(1) 78.38(8) yes 4_555 .
O(3) Rb(1) N(2) 101.09(6) yes 4_555 4_554
O(3) Rb(1) N(4) 124.44(8) yes 4_555 .
O(3) Rb(1) N(5) 117.84(7) yes 4_555 1_655
O(3) Rb(1) N(8) 74.91(8) yes 4_555 1_655
O(4) Rb(1) N(1) 101.20(7) yes . .
O(4) Rb(1) N(2) 61.06(7) yes . 4_554
O(4) Rb(1) N(4) 65.65(8) yes . .
O(4) Rb(1) N(5) 68.38(7) yes . 1_655
O(4) Rb(1) N(8) 99.64(8) yes . 1_655
N(1) Rb(1) N(2) 103.50(7) yes . 4_554
N(1) Rb(1) N(4) 53.37(8) yes . .
N(1) Rb(1) N(5) 157.74(8) yes . 1_655
N(1) Rb(1) N(8) 149.53(8) yes . 1_655
N(2) Rb(1) N(4) 114.36(7) yes 4_554 .
N(2) Rb(1) N(5) 88.83(7) yes 4_554 1_655
N(2) Rb(1) N(8) 68.14(7) yes 4_554 1_655
N(4) Rb(1) N(5) 104.74(8) yes . 1_655
N(4) Rb(1) N(8) 157.10(8) yes . 1_655
N(5) Rb(1) N(8) 52.44(8) yes 1_655 1_655
O(1) S(1) O(2) 114.46(17) yes . .
O(1) S(1) N(2) 109.63(15) yes . .
O(1) S(1) N(3) 109.95(15) yes . .
O(2) S(1) N(2) 111.50(14) yes . .
O(2) S(1) N(3) 109.68(15) yes . .
N(2) S(1) N(3) 100.75(17) yes . .
O(3) S(2) O(4) 119.0(2) yes . .
O(3) S(2) N(6) 109.05(17) yes . .
O(3) S(2) N(7) 108.06(16) yes . .
O(4) S(2) N(6) 108.99(17) yes . .
O(4) S(2) N(7) 110.65(16) yes . .
N(6) S(2) N(7) 99.29(17) yes . .
Rb(1) O(1) S(1) 115.41(14) yes 4_455 .
Rb(1) O(2) S(1) 123.28(15) yes 1_455 .
Rb(1) O(3) S(2) 115.52(16) yes 4_454 .
Rb(1) O(4) S(2) 118.79(16) yes . .
Rb(1) N(1) C(1) 126.2(2) yes . .
Rb(1) N(1) C(2) 115.6(2) yes . .
C(1) N(1) C(2) 118.1(3) yes . .
Rb(1) N(2) S(1) 89.55(12) yes 4_455 .
Rb(1) N(2) C(6) 116.65(17) yes 4_455 .
S(1) N(2) C(6) 104.8(2) yes . .
S(1) N(3) C(7) 104.7(2) yes . .
Rb(1) N(4) C(11) 117.9(2) yes . .
Rb(1) N(4) C(12) 124.4(2) yes . .
C(11) N(4) C(12) 117.3(3) yes . .
Rb(1) N(5) C(13) 124.5(2) yes 1_455 .
Rb(1) N(5) C(14) 117.4(2) yes 1_455 .
C(13) N(5) C(14) 117.5(3) yes . .
S(2) N(6) C(18) 105.9(2) yes . .
S(2) N(7) C(19) 105.7(2) yes . .
Rb(1) N(8) C(23) 113.6(2) yes 1_455 .
Rb(1) N(8) C(24) 128.2(2) yes 1_455 .
C(23) N(8) C(24) 118.1(3) yes . .
N(1) C(1) C(5) 122.0(3) yes . .
N(1) C(1) C(12) 117.7(3) yes . .
C(5) C(1) C(12) 120.4(3) yes . .
N(1) C(2) C(3) 124.0(3) yes . .
C(2) C(3) C(4) 118.8(3) yes . .
C(3) C(4) C(5) 118.8(3) yes . .
C(1) C(5) C(4) 118.4(3) yes . .
C(1) C(5) C(6) 119.1(3) yes . .
C(4) C(5) C(6) 122.5(3) yes . .
N(2) C(6) C(5) 124.9(3) yes . .
N(2) C(6) C(7) 114.5(3) yes . .
C(5) C(6) C(7) 120.6(3) yes . .
N(3) C(7) C(6) 115.2(3) yes . .
N(3) C(7) C(8) 124.7(3) yes . .
C(6) C(7) C(8) 120.2(3) yes . .
C(7) C(8) C(9) 121.4(3) yes . .
C(7) C(8) C(12) 119.5(3) yes . .
C(9) C(8) C(12) 119.1(3) yes . .
C(8) C(9) C(10) 118.7(3) yes . .
C(9) C(10) C(11) 118.1(3) yes . .
N(4) C(11) C(10) 125.0(4) yes . .
N(4) C(12) C(1) 118.0(3) yes . .
N(4) C(12) C(8) 121.8(3) yes . .
C(1) C(12) C(8) 120.2(3) yes . .
N(5) C(13) C(17) 121.6(3) yes . .
N(5) C(13) C(24) 116.9(3) yes . .
C(17) C(13) C(24) 121.6(3) yes . .
N(5) C(14) C(15) 124.9(4) yes . .
C(14) C(15) C(16) 117.8(3) yes . .
C(15) C(16) C(17) 118.8(3) yes . .
C(13) C(17) C(16) 119.4(3) yes . .
C(13) C(17) C(18) 118.6(3) yes . .
C(16) C(17) C(18) 122.0(3) yes . .
N(6) C(18) C(17) 126.2(3) yes . .
N(6) C(18) C(19) 114.3(3) yes . .
C(17) C(18) C(19) 119.5(3) yes . .
N(7) C(19) C(18) 114.7(3) yes . .
N(7) C(19) C(20) 125.0(3) yes . .
C(18) C(19) C(20) 120.3(3) yes . .
C(19) C(20) C(21) 121.9(3) yes . .
C(19) C(20) C(24) 118.7(3) yes . .
C(21) C(20) C(24) 119.4(3) yes . .
C(20) C(21) C(22) 118.7(3) yes . .
C(21) C(22) C(23) 118.3(3) yes . .
N(8) C(23) C(22) 124.0(3) yes . .
N(8) C(24) C(13) 117.3(3) yes . .
N(8) C(24) C(20) 121.5(3) yes . .
C(13) C(24) C(20) 121.2(3) yes . .
N(1) C(2) H(1) 118.0 no . .
C(3) C(2) H(1) 118.0 no . .
C(2) C(3) H(2) 120.6 no . .
C(4) C(3) H(2) 120.6 no . .
C(3) C(4) H(3) 120.6 no . .
C(5) C(4) H(3) 120.6 no . .
C(8) C(9) H(4) 120.7 no . .
C(10) C(9) H(4) 120.7 no . .
C(9) C(10) H(5) 121.0 no . .
C(11) C(10) H(5) 121.0 no . .
N(4) C(11) H(6) 117.5 no . .
C(10) C(11) H(6) 117.5 no . .
N(5) C(14) H(7) 117.6 no . .
C(15) C(14) H(7) 117.6 no . .
C(14) C(15) H(8) 121.1 no . .
C(16) C(15) H(8) 121.1 no . .
C(15) C(16) H(9) 120.6 no . .
C(17) C(16) H(9) 120.6 no . .
C(20) C(21) H(10) 120.6 no . .
C(22) C(21) H(10) 120.7 no . .
C(21) C(22) H(11) 120.8 no . .
C(23) C(22) H(11) 120.8 no . .
N(8) C(23) H(12) 118.0 no . .
C(22) C(23) H(12) 118.0 no . .

loop_
_geom_bond_atom_site_label_1
_geom_bond_atom_site_label_2
_geom_bond_distance
_geom_bond_publ_flag
_geom_bond_site_symmetry_2
Rb(1) O(1) 3.005(2) yes 4_554
Rb(1) O(2) 2.945(2) yes 1_655
Rb(1) O(3) 3.425(2) yes 4_555
Rb(1) O(4) 3.156(2) yes .
Rb(1) N(1) 3.028(3) yes .
Rb(1) N(2) 3.489(2) yes 4_554
Rb(1) N(4) 3.062(3) yes .
Rb(1) N(5) 3.111(3) yes 1_655
Rb(1) N(8) 3.014(3) yes 1_655
S(1) O(1) 1.443(2) yes .
S(1) O(2) 1.442(2) yes .
S(1) N(2) 1.659(3) yes .
S(1) N(3) 1.656(3) yes .
S(2) O(3) 1.426(2) yes .
S(2) O(4) 1.426(2) yes .
S(2) N(6) 1.695(3) yes .
S(2) N(7) 1.682(3) yes .
N(1) C(1) 1.348(4) yes .
N(1) C(2) 1.335(4) yes .
N(2) C(6) 1.331(5) yes .
N(3) C(7) 1.325(5) yes .
N(4) C(11) 1.332(5) yes .
N(4) C(12) 1.358(5) yes .
N(5) C(13) 1.343(5) yes .
N(5) C(14) 1.327(5) yes .
N(6) C(18) 1.286(5) yes .
N(7) C(19) 1.296(5) yes .
N(8) C(23) 1.327(4) yes .
N(8) C(24) 1.341(4) yes .
C(1) C(5) 1.416(5) yes .
C(1) C(12) 1.471(4) yes .
C(2) C(3) 1.391(5) yes .
C(3) C(4) 1.379(5) yes .
C(4) C(5) 1.409(4) yes .
C(5) C(6) 1.441(5) yes .
C(6) C(7) 1.438(4) yes .
C(7) C(8) 1.442(5) yes .
C(8) C(9) 1.405(5) yes .
C(8) C(12) 1.412(5) yes .
C(9) C(10) 1.383(6) yes .
C(10) C(11) 1.394(6) yes .
C(13) C(17) 1.409(5) yes .
C(13) C(24) 1.484(4) yes .
C(14) C(15) 1.395(6) yes .
C(15) C(16) 1.372(6) yes .
C(16) C(17) 1.392(5) yes .
C(17) C(18) 1.458(5) yes .
C(18) C(19) 1.501(5) yes .
C(19) C(20) 1.449(5) yes .
C(20) C(21) 1.391(5) yes .
C(20) C(24) 1.409(5) yes .
C(21) C(22) 1.372(5) yes .
C(22) C(23) 1.398(5) yes .
C(2) H(1) 0.950 no .
C(3) H(2) 0.950 no .
C(4) H(3) 0.950 no .
C(9) H(4) 0.950 no .
C(10) H(5) 0.950 no .
C(11) H(6) 0.950 no .
C(14) H(7) 0.950 no .
C(15) H(8) 0.950 no .
C(16) H(9) 0.950 no .
C(21) H(10) 0.950 no .
C(22) H(11) 0.950 no .
C(23) H(12) 0.950 no .

loop_
_geom_contact_atom_site_label_1
_geom_contact_atom_site_label_2
_geom_contact_distance
_geom_contact_site_symmetry_2
O(1) O(3) 3.496(3) 1_556
O(1) C(15) 3.433(4) 3_556
O(2) C(9) 3.488(4) 3_556
O(2) C(10) 3.415(5) 3_556
O(3) O(1) 3.496(3) 1_554
O(3) C(15) 3.296(4) 3_555
O(3) C(16) 3.499(4) 3_555
N(3) C(9) 3.506(4) 3_556
N(3) C(15) 3.386(4) 3_556
C(9) O(2) 3.488(4) 3_556
C(9) N(3) 3.506(4) 3_556
C(10) O(2) 3.415(5) 3_556
C(10) C(10) 3.561(4) 3_656
C(10) C(11) 3.598(4) 3_656
C(11) C(10) 3.598(4) 3_656
C(15) O(1) 3.433(4) 3_556
C(15) O(3) 3.296(4) 3_555
C(15) N(3) 3.386(4) 3_556
C(16) O(3) 3.499(4) 3_555
S(1) H(4) 3.129 3_556
S(1) H(5) 3.500 3_556
S(1) H(8) 3.429 3_556
O(1) H(4) 3.573 3_556
O(1) H(5) 3.476 3_556
O(1) H(8) 2.797 3_556
O(1) H(9) 3.202 3_556
O(2) H(4) 2.907 3_556
O(2) H(5) 2.755 3_556
O(3) H(8) 2.772 3_555
O(3) H(9) 3.150 3_555
N(3) H(4) 2.596 3_556
N(3) H(8) 2.895 3_556
N(6) H(2) 3.288 2_545
N(6) H(9) 3.394 3_555
C(2) H(9) 3.473 2_555
C(9) H(7) 3.458 3_556
C(10) H(5) 3.451 3_656
C(10) H(6) 3.514 3_656
C(10) H(11) 3.407 2_545
C(11) H(5) 3.288 3_656
C(11) H(11) 3.507 2_545
C(14) H(4) 3.438 3_556
C(15) H(12) 3.282 2_445
C(16) H(1) 3.511 2_545
C(21) H(5) 3.373 2_555
C(22) H(5) 3.359 2_555
C(23) H(8) 3.293 2_455
H(1) C(16) 3.511 2_555
H(1) H(9) 2.601 2_555
H(2) N(6) 3.288 2_555
H(2) H(9) 3.526 2_555
H(4) S(1) 3.129 3_556
H(4) O(1) 3.573 3_556
H(4) O(2) 2.907 3_556
H(4) N(3) 2.596 3_556
H(4) C(14) 3.438 3_556
H(4) H(7) 2.902 3_556
H(5) S(1) 3.500 3_556
H(5) O(1) 3.476 3_556
H(5) O(2) 2.755 3_556
H(5) C(10) 3.451 3_656
H(5) C(11) 3.288 3_656
H(5) C(21) 3.373 2_545
H(5) C(22) 3.359 2_545
H(5) H(5) 3.598 3_656
H(5) H(6) 3.341 3_656
H(5) H(10) 2.755 2_545
H(5) H(11) 2.729 2_545
H(6) C(10) 3.514 3_656
H(6) H(5) 3.341 3_656
H(6) H(11) 2.888 2_545
H(7) C(9) 3.458 3_556
H(7) H(4) 2.902 3_556
H(7) H(11) 3.340 2_445
H(8) S(1) 3.429 3_556
H(8) O(1) 2.797 3_556
H(8) O(3) 2.772 3_555
H(8) N(3) 2.895 3_556
H(8) C(23) 3.293 2_445
H(8) H(12) 2.383 2_445
H(9) O(1) 3.202 3_556
H(9) O(3) 3.150 3_555
H(9) N(6) 3.394 3_555
H(9) C(2) 3.473 2_545
H(9) H(1) 2.601 2_545
H(9) H(2) 3.526 2_545
H(10) H(5) 2.755 2_555
H(11) C(10) 3.407 2_555
H(11) C(11) 3.507 2_555
H(11) H(5) 2.729 2_555
H(11) H(6) 2.888 2_555
H(11) H(7) 3.340 2_455
H(12) C(15) 3.282 2_455
H(12) H(8) 2.383 2_455

loop_
_geom_torsion_atom_site_label_1
_geom_torsion_atom_site_label_2
_geom_torsion_atom_site_label_3
_geom_torsion_atom_site_label_4
_geom_torsion
_geom_torsion_site_symmetry_1
_geom_torsion_site_symmetry_3
_geom_torsion_site_symmetry_4
O(1) Rb(1) O(2) S(1) -69.2(2) 4_554 1_655 1_655
O(2) Rb(1) O(1) S(1) 165.61(14) 1_655 4_554 4_554
O(1) Rb(1) O(3) S(2) 142.9(2) 4_554 4_555 4_555
O(3) Rb(1) O(1) S(1) 141.15(18) 4_555 4_554 4_554
O(1) Rb(1) O(4) S(2) -35.0(2) 4_554 . .
O(4) Rb(1) O(1) S(1) -33.42(17) . 4_554 4_554
O(1) Rb(1) N(1) C(1) 145.4(2) 4_554 . .
O(1) Rb(1) N(1) C(2) -37.7(2) 4_554 . .
N(1) Rb(1) O(1) S(1) -132.80(17) . 4_554 4_554
O(1) Rb(1) N(2) S(1) -2.04(9) 4_554 4_554 4_554
O(1) Rb(1) N(2) C(6) 104.4(2) 4_554 4_554 4_554
N(2) Rb(1) O(1) S(1) 2.60(12) 4_554 4_554 4_554
O(1) Rb(1) N(4) C(11) 143.2(2) 4_554 . .
O(1) Rb(1) N(4) C(12) -44.8(2) 4_554 . .
N(4) Rb(1) O(1) S(1) -99.93(16) . 4_554 4_554
O(1) Rb(1) N(5) C(13) 33.3(2) 4_554 1_655 1_655
O(1) Rb(1) N(5) C(14) -137.8(2) 4_554 1_655 1_655
N(5) Rb(1) O(1) S(1) 34.32(19) 1_655 4_554 4_554
O(1) Rb(1) N(8) C(23) 32.19(19) 4_554 1_655 1_655
O(1) Rb(1) N(8) C(24) -143.5(2) 4_554 1_655 1_655
N(8) Rb(1) O(1) S(1) 65.79(16) 1_655 4_554 4_554
O(2) Rb(1) O(3) S(2) -26.77(18) 1_655 4_555 4_555
O(3) Rb(1) O(2) S(1) -47.11(19) 4_555 1_655 1_655
O(2) Rb(1) O(4) S(2) 136.53(19) 1_655 . .
O(4) Rb(1) O(2) S(1) 130.54(18) . 1_655 1_655
O(2) Rb(1) N(1) C(1) -57.1(2) 1_655 . .
O(2) Rb(1) N(1) C(2) 119.8(2) 1_655 . .
N(1) Rb(1) O(2) S(1) -125.53(18) . 1_655 1_655
O(2) Rb(1) N(2) S(1) -162.24(14) 1_655 4_554 4_554
O(2) Rb(1) N(2) C(6) -55.8(3) 1_655 4_554 4_554
N(2) Rb(1) O(2) S(1) 76.9(2) 4_554 1_655 1_655
O(2) Rb(1) N(4) C(11) -63.7(2) 1_655 . .
O(2) Rb(1) N(4) C(12) 108.2(2) 1_655 . .
N(4) Rb(1) O(2) S(1) -173.3(2) . 1_655 1_655
O(2) Rb(1) N(5) C(13) -126.5(2) 1_655 1_655 1_655
O(2) Rb(1) N(5) C(14) 62.5(2) 1_655 1_655 1_655
N(5) Rb(1) O(2) S(1) 72.40(18) 1_655 1_655 1_655
O(2) Rb(1) N(8) C(23) -122.4(2) 1_655 1_655 1_655
O(2) Rb(1) N(8) C(24) 62.0(2) 1_655 1_655 1_655
N(8) Rb(1) O(2) S(1) 27.78(19) 1_655 1_655 1_655
O(3) Rb(1) O(4) S(2) -51.0(3) 4_555 . .
O(4) Rb(1) O(3) S(2) 160.4(2) . 4_555 4_555
O(3) Rb(1) N(1) C(1) -146.7(2) 4_555 . .
O(3) Rb(1) N(1) C(2) 30.2(2) 4_555 . .
N(1) Rb(1) O(3) S(2) 69.87(18) . 4_555 4_555
O(3) Rb(1) N(2) S(1) -39.89(13) 4_555 4_554 4_554
O(3) Rb(1) N(2) C(6) 66.5(2) 4_555 4_554 4_554
N(2) Rb(1) O(3) S(2) 171.56(17) 4_554 4_555 4_555
O(3) Rb(1) N(4) C(11) -141.8(2) 4_555 . .
O(3) Rb(1) N(4) C(12) 30.1(2) 4_555 . .
N(4) Rb(1) O(3) S(2) 41.5(2) . 4_555 4_555
O(3) Rb(1) N(5) C(13) -46.7(2) 4_555 1_655 1_655
O(3) Rb(1) N(5) C(14) 142.2(2) 4_555 1_655 1_655
N(5) Rb(1) O(3) S(2) -93.85(19) 1_655 4_555 4_555
O(3) Rb(1) N(8) C(23) -33.56(19) 4_555 1_655 1_655
O(3) Rb(1) N(8) C(24) 150.8(2) 4_555 1_655 1_655
N(8) Rb(1) O(3) S(2) -124.92(18) 1_655 4_555 4_555
O(4) Rb(1) N(1) C(1) 51.9(2) . . .
O(4) Rb(1) N(1) C(2) -131.2(2) . . .
N(1) Rb(1) O(4) S(2) 35.8(2) . . .
O(4) Rb(1) N(2) S(1) 136.15(14) . 4_554 4_554
O(4) Rb(1) N(2) C(6) -117.5(2) . 4_554 4_554
N(2) Rb(1) O(4) S(2) -63.51(19) 4_554 . .
O(4) Rb(1) N(4) C(11) 55.7(2) . . .
O(4) Rb(1) N(4) C(12) -132.4(2) . . .
N(4) Rb(1) O(4) S(2) 76.6(2) . . .
O(4) Rb(1) N(5) C(13) 114.4(2) . 1_655 1_655
O(4) Rb(1) N(5) C(14) -56.7(2) . 1_655 1_655
N(5) Rb(1) O(4) S(2) -164.7(2) 1_655 . .
O(4) Rb(1) N(8) C(23) 128.6(2) . 1_655 1_655
O(4) Rb(1) N(8) C(24) -47.0(2) . 1_655 1_655
N(8) Rb(1) O(4) S(2) -121.81(19) 1_655 . .
N(1) Rb(1) N(2) S(1) 40.67(13) . 4_554 4_554
N(1) Rb(1) N(2) C(6) 147.1(2) . 4_554 4_554
N(2) Rb(1) N(1) C(1) 114.5(2) 4_554 . .
N(2) Rb(1) N(1) C(2) -68.6(2) 4_554 . .
N(1) Rb(1) N(4) C(11) -177.3(2) . . .
N(1) Rb(1) N(4) C(12) -5.35(19) . . .
N(4) Rb(1) N(1) C(1) 4.0(2) . . .
N(4) Rb(1) N(1) C(2) -179.0(2) . . .
N(1) Rb(1) N(5) C(13) 179.73(19) . 1_655 1_655
N(1) Rb(1) N(5) C(14) 8.7(3) . 1_655 1_655
N(5) Rb(1) N(1) C(1) -7.6(3) 1_655 . .
N(5) Rb(1) N(1) C(2) 169.35(19) 1_655 . .
N(1) Rb(1) N(8) C(23) -4.0(2) . 1_655 1_655
N(1) Rb(1) N(8) C(24) -179.66(19) . 1_655 1_655
N(8) Rb(1) N(1) C(1) -175.82(19) 1_655 . .
N(8) Rb(1) N(1) C(2) 1.1(2) 1_655 . .
N(2) Rb(1) N(4) C(11) 93.7(2) 4_554 . .
N(2) Rb(1) N(4) C(12) -94.4(2) 4_554 . .
N(4) Rb(1) N(2) S(1) 96.28(12) . 4_554 4_554
N(4) Rb(1) N(2) C(6) -157.3(2) . 4_554 4_554
N(2) Rb(1) N(5) C(13) 55.2(2) 4_554 1_655 1_655
N(2) Rb(1) N(5) C(14) -115.8(2) 4_554 1_655 1_655
N(5) Rb(1) N(2) S(1) -158.05(12) 1_655 4_554 4_554
N(5) Rb(1) N(2) C(6) -51.7(2) 1_655 4_554 4_554
N(2) Rb(1) N(8) C(23) 75.3(2) 4_554 1_655 1_655
N(2) Rb(1) N(8) C(24) -100.4(2) 4_554 1_655 1_655
N(8) Rb(1) N(2) S(1) -108.51(13) 1_655 4_554 4_554
N(8) Rb(1) N(2) C(6) -2.1(2) 1_655 4_554 4_554
N(4) Rb(1) N(5) C(13) 170.1(2) . 1_655 1_655
N(4) Rb(1) N(5) C(14) -0.9(2) . 1_655 1_655
N(5) Rb(1) N(4) C(11) -1.8(2) 1_655 . .
N(5) Rb(1) N(4) C(12) 170.1(2) 1_655 . .
N(4) Rb(1) N(8) C(23) 176.35(19) . 1_655 1_655
N(4) Rb(1) N(8) C(24) 0.7(3) . 1_655 1_655
N(8) Rb(1) N(4) C(11) 2.5(3) 1_655 . .
N(8) Rb(1) N(4) C(12) 174.43(19) 1_655 . .
N(5) Rb(1) N(8) C(23) -178.4(2) 1_655 1_655 1_655
N(5) Rb(1) N(8) C(24) 5.9(2) 1_655 1_655 1_655
N(8) Rb(1) N(5) C(13) -7.78(19) 1_655 1_655 1_655
N(8) Rb(1) N(5) C(14) -178.8(2) 1_655 1_655 1_655
O(1) S(1) O(2) Rb(1) 138.46(16) . . 1_455
O(2) S(1) O(1) Rb(1) -122.02(15) . . 4_455
O(1) S(1) N(2) Rb(1) -3.20(15) . . 4_455
O(1) S(1) N(2) C(6) 114.3(2) . . .
N(2) S(1) O(1) Rb(1) 4.1(2) . . 4_455
O(1) S(1) N(3) C(7) -114.8(2) . . .
N(3) S(1) O(1) Rb(1) 114.01(15) . . 4_455
O(2) S(1) N(2) Rb(1) 124.61(14) . . 4_455
O(2) S(1) N(2) C(6) -117.9(2) . . .
N(2) S(1) O(2) Rb(1) 13.3(2) . . 1_455
O(2) S(1) N(3) C(7) 118.5(2) . . .
N(3) S(1) O(2) Rb(1) -97.43(18) . . 1_455
N(2) S(1) N(3) C(7) 0.8(2) . . .
N(3) S(1) N(2) Rb(1) -119.08(10) . . 4_455
N(3) S(1) N(2) C(6) -1.6(2) . . .
O(3) S(2) O(4) Rb(1) 127.03(19) . . .
O(4) S(2) O(3) Rb(1) -119.80(18) . . 4_454
O(3) S(2) N(6) C(18) -113.0(2) . . .
N(6) S(2) O(3) Rb(1) 114.40(16) . . 4_454
O(3) S(2) N(7) C(19) 112.3(2) . . .
N(7) S(2) O(3) Rb(1) 7.4(2) . . 4_454
O(4) S(2) N(6) C(18) 115.6(2) . . .
N(6) S(2) O(4) Rb(1) -107.14(18) . . .
O(4) S(2) N(7) C(19) -115.8(2) . . .
N(7) S(2) O(4) Rb(1) 1.0(2) . . .
N(6) S(2) N(7) C(19) -1.3(2) . . .
N(7) S(2) N(6) C(18) -0.10(19) . . .
Rb(1) N(1) C(1) C(5) 176.70(18) . . .
Rb(1) N(1) C(1) C(12) -2.8(3) . . .
Rb(1) N(1) C(2) C(3) -177.0(2) . . .
C(1) N(1) C(2) C(3) 0.2(3) . . .
C(2) N(1) C(1) C(5) -0.2(3) . . .
C(2) N(1) C(1) C(12) -179.7(2) . . .
Rb(1) N(2) C(6) C(5) -79.0(3) 4_455 . .
Rb(1) N(2) C(6) C(7) 98.9(2) 4_455 . .
S(1) N(2) C(6) C(5) -176.1(2) . . .
S(1) N(2) C(6) C(7) 1.8(2) . . .
S(1) N(3) C(7) C(6) 0.2(2) . . .
S(1) N(3) C(7) C(8) 179.9(2) . . .
Rb(1) N(4) C(11) C(10) 171.6(2) . . .
Rb(1) N(4) C(12) C(1) 6.6(3) . . .
Rb(1) N(4) C(12) C(8) -172.21(18) . . .
C(11) N(4) C(12) C(1) 178.6(2) . . .
C(11) N(4) C(12) C(8) -0.2(4) . . .
C(12) N(4) C(11) C(10) -0.9(4) . . .
Rb(1) N(5) C(13) C(17) -170.28(19) 1_455 . .
Rb(1) N(5) C(13) C(24) 9.5(3) 1_455 . .
Rb(1) N(5) C(14) C(15) 170.6(2) 1_455 . .
C(13) N(5) C(14) C(15) -1.1(4) . . .
C(14) N(5) C(13) C(17) 0.7(4) . . .
C(14) N(5) C(13) C(24) -179.5(2) . . .
S(2) N(6) C(18) C(17) -179.0(2) . . .
S(2) N(6) C(18) C(19) 1.4(3) . . .
S(2) N(7) C(19) C(18) 2.3(2) . . .
S(2) N(7) C(19) C(20) -175.9(2) . . .
Rb(1) N(8) C(23) C(22) -176.3(2) 1_455 . .
Rb(1) N(8) C(24) C(13) -4.3(3) 1_455 . .
Rb(1) N(8) C(24) C(20) 175.79(18) 1_455 . .
C(23) N(8) C(24) C(13) -179.8(2) . . .
C(23) N(8) C(24) C(20) 0.3(3) . . .
C(24) N(8) C(23) C(22) -0.1(3) . . .
N(1) C(1) C(5) C(4) -0.2(3) . . .
N(1) C(1) C(5) C(6) -178.4(2) . . .
N(1) C(1) C(12) N(4) -2.5(3) . . .
N(1) C(1) C(12) C(8) 176.3(2) . . .
C(5) C(1) C(12) N(4) 178.0(2) . . .
C(5) C(1) C(12) C(8) -3.2(3) . . .
C(12) C(1) C(5) C(4) 179.3(2) . . .
C(12) C(1) C(5) C(6) 1.1(3) . . .
N(1) C(2) C(3) C(4) 0.1(3) . . .
C(2) C(3) C(4) C(5) -0.6(4) . . .
C(3) C(4) C(5) C(1) 0.6(4) . . .
C(3) C(4) C(5) C(6) 178.7(2) . . .
C(1) C(5) C(6) N(2) 179.8(2) . . .
C(1) C(5) C(6) C(7) 2.0(3) . . .
C(4) C(5) C(6) N(2) 1.7(4) . . .
C(4) C(5) C(6) C(7) -176.1(2) . . .
N(2) C(6) C(7) N(3) -1.4(3) . . .
N(2) C(6) C(7) C(8) 178.9(2) . . .
C(5) C(6) C(7) N(3) 176.6(2) . . .
C(5) C(6) C(7) C(8) -3.1(3) . . .
N(3) C(7) C(8) C(9) 1.6(4) . . .
N(3) C(7) C(8) C(12) -178.7(2) . . .
C(6) C(7) C(8) C(9) -178.7(2) . . .
C(6) C(7) C(8) C(12) 1.0(3) . . .
C(7) C(8) C(9) C(10) 179.7(2) . . .
C(7) C(8) C(12) N(4) -179.1(2) . . .
C(7) C(8) C(12) C(1) 2.1(3) . . .
C(9) C(8) C(12) N(4) 0.7(4) . . .
C(9) C(8) C(12) C(1) -178.2(2) . . .
C(12) C(8) C(9) C(10) -0.0(3) . . .
C(8) C(9) C(10) C(11) -1.0(4) . . .
C(9) C(10) C(11) N(4) 1.6(5) . . .
N(5) C(13) C(17) C(16) 0.6(4) . . .
N(5) C(13) C(17) C(18) -178.3(2) . . .
N(5) C(13) C(24) N(8) -3.6(3) . . .
N(5) C(13) C(24) C(20) 176.3(2) . . .
C(17) C(13) C(24) N(8) 176.2(2) . . .
C(17) C(13) C(24) C(20) -3.9(4) . . .
C(24) C(13) C(17) C(16) -179.1(2) . . .
C(24) C(13) C(17) C(18) 1.9(3) . . .
N(5) C(14) C(15) C(16) -0.0(5) . . .
C(14) C(15) C(16) C(17) 1.4(4) . . .
C(15) C(16) C(17) C(13) -1.7(4) . . .
C(15) C(16) C(17) C(18) 177.2(2) . . .
C(13) C(17) C(18) N(6) -177.7(2) . . .
C(13) C(17) C(18) C(19) 1.9(3) . . .
C(16) C(17) C(18) N(6) 3.3(4) . . .
C(16) C(17) C(18) C(19) -177.0(2) . . .
N(6) C(18) C(19) N(7) -2.6(3) . . .
N(6) C(18) C(19) C(20) 175.7(2) . . .
C(17) C(18) C(19) N(7) 177.7(2) . . .
C(17) C(18) C(19) C(20) -4.0(3) . . .
N(7) C(19) C(20) C(21) 2.9(4) . . .
N(7) C(19) C(20) C(24) -179.8(2) . . .
C(18) C(19) C(20) C(21) -175.2(2) . . .
C(18) C(19) C(20) C(24) 2.1(3) . . .
C(19) C(20) C(21) C(22) 178.8(2) . . .
C(19) C(20) C(24) N(8) -178.4(2) . . .
C(19) C(20) C(24) C(13) 1.7(3) . . .
C(21) C(20) C(24) N(8) -1.0(4) . . .
C(21) C(20) C(24) C(13) 179.1(2) . . .
C(24) C(20) C(21) C(22) 1.4(4) . . .
C(20) C(21) C(22) C(23) -1.2(4) . . .
C(21) C(22) C(23) N(8) 0.6(4) . . .
